data_1505762
loop_
_publ_author_name
'Sonoda, Yoriko'
'Goto, Midori'
'Tsuzuki, Seiji'
'Tamaoki, Nobuyuki'

_publ_section_title
;
 Fluorescence spectroscopic properties and crystal structure of a series
 of donor-acceptor diphenylpolyenes.
;
_journal_issue 50
_journal_name_full 'The journal of physical chemistry. A'
_journal_page_first 13379
_journal_page_last 13387
_journal_paper_doi 10.1021/jp064937j
_journal_volume 110
_journal_year 2006
_chemical_absolute_configuration unk
_chemical_formula_sum 'C21 H21 N O3'
_chemical_formula_weight 335.39
_chemical_name_systematic
; 
 ? 
;
_space_group_IT_number 4
_symmetry_cell_setting monoclinic
_symmetry_space_group_name_Hall 'P 2yb'
_symmetry_space_group_name_H-M 'P 1 21 1'
_atom_sites_solution_hydrogens geom
_atom_sites_solution_primary direct
_atom_sites_solution_secondary difmap
_audit_creation_method SHELXL-97
_cell_angle_alpha 90.00
_cell_angle_beta 95.895(5)
_cell_angle_gamma 90.00
_cell_formula_units_Z 4
_cell_length_a 14.193(4)
_cell_length_b 7.299(2)
_cell_length_c 17.052(5)
_cell_measurement_reflns_used 3250
_cell_measurement_temperature 183(2)
_cell_measurement_theta_max 27.351
_cell_measurement_theta_min 2.401
_cell_volume 1757.2(9)
_computing_cell_refinement 'Bruker SMART'
_computing_data_collection 'Bruker SMART'
_computing_data_reduction 'Bruker SAINT'
_computing_molecular_graphics 'Bruker SHELXTL'
_computing_publication_material 'Bruker SHELXTL'
_computing_structure_refinement 'SHELXL-97 (Sheldrick, 1997)'
_computing_structure_solution 'SHELXS-97 (Sheldrick, 1990)'
_diffrn_ambient_temperature 183(2)
_diffrn_detector_area_resol_mean 8.366
_diffrn_measured_fraction_theta_full 0.990
_diffrn_measured_fraction_theta_max 0.894
_diffrn_measurement_device_type 'CCD area detector'
_diffrn_measurement_method 'phi and omega scans'
_diffrn_radiation_monochromator graphite
_diffrn_radiation_source 'rotating unit'
_diffrn_radiation_type MoK\a
_diffrn_radiation_wavelength 0.71069
_diffrn_reflns_av_R_equivalents 0.0411
_diffrn_reflns_av_sigmaI/netI 0.0595
_diffrn_reflns_limit_h_max 18
_diffrn_reflns_limit_h_min -17
_diffrn_reflns_limit_k_max 9
_diffrn_reflns_limit_k_min -9
_diffrn_reflns_limit_l_max 18
_diffrn_reflns_limit_l_min -22
_diffrn_reflns_number 9978
_diffrn_reflns_theta_full 26.22
_diffrn_reflns_theta_max 28.11
_diffrn_reflns_theta_min 1.44
_diffrn_standards_decay_% 0.0
_diffrn_standards_interval_time 1650
_diffrn_standards_number 32
_exptl_absorpt_coefficient_mu 0.085
_exptl_absorpt_correction_T_max 0.9983
_exptl_absorpt_correction_T_min 0.9792
_exptl_absorpt_correction_type multi-scan
_exptl_absorpt_process_details sadabs
_exptl_crystal_colour orange
_exptl_crystal_density_diffrn 1.268
_exptl_crystal_density_method 'not measured'
_exptl_crystal_description plate
_exptl_crystal_F_000 712
_exptl_crystal_size_max 0.25
_exptl_crystal_size_mid 0.25
_exptl_crystal_size_min 0.02
_refine_diff_density_max 0.403
_refine_diff_density_min -0.434
_refine_diff_density_rms 0.084
_refine_ls_extinction_method none
_refine_ls_goodness_of_fit_ref 1.114
_refine_ls_hydrogen_treatment constr
_refine_ls_matrix_type full
_refine_ls_number_parameters 453
_refine_ls_number_reflns 4131
_refine_ls_number_restraints 1
_refine_ls_restrained_S_all 1.113
_refine_ls_R_factor_all 0.1209
_refine_ls_R_factor_gt 0.0960
_refine_ls_shift/su_max 0.035
_refine_ls_shift/su_mean 0.008
_refine_ls_structure_factor_coef Fsqd
_refine_ls_weighting_details 'calc w=1/[\s^2^(Fo^2^)+(0.1222P)^2^+2.8343P] where P=(Fo^2^+2Fc^2^)/3'
_refine_ls_weighting_scheme calc
_refine_ls_wR_factor_gt 0.2503
_refine_ls_wR_factor_ref 0.2656
_reflns_number_gt 3175
_reflns_number_total 4131
_reflns_threshold_expression >2sigma(I)
_cod_data_source_file jp064937jsi20060801_085232.cif
_cod_data_source_block sonoprb
_cod_depositor_comments
;
The following automatic conversions were performed:

'_symmetry_cell_setting' value 'Monoclinic' changed to 'monoclinic'
according to /home/saulius/struct/CIF-dictionaries/cif_core.dic
dictionary named 'cif_core.dic' version 2.4.1 from 2010-06-29.

Automatic conversion script
Id: cif_fix_values 1715 2011-07-08 13:25:40Z adriana 
;
_cod_original_cell_volume 1757.1(9)
_cod_original_sg_symbol_H-M P2(1)
_cod_database_code 1505762

loop_
_symmetry_equiv_pos_as_xyz
'x, y, z'
'-x, y+1/2, -z'

loop_
_atom_site_label
_atom_site_type_symbol
_atom_site_fract_x
_atom_site_fract_y
_atom_site_fract_z
_atom_site_U_iso_or_equiv
_atom_site_adp_type
_atom_site_occupancy
_atom_site_symmetry_multiplicity
_atom_site_calc_flag
_atom_site_refinement_flags
C1 C 0.6881(5) 0.2018(10) 0.7806(4) 0.0349(15) Uani 1 1 d .
H1 H 0.7434 0.1432 0.8048 0.042 Uiso 1 1 calc R
C2 C 0.6126(5) 0.2251(10) 0.8220(4) 0.0379(15) Uani 1 1 d .
H2 H 0.6159 0.1839 0.8750 0.045 Uiso 1 1 calc R
C3 C 0.5301(5) 0.3088(10) 0.7877(4) 0.0377(16) Uani 1 1 d .
C4 C 0.5276(4) 0.3763(9) 0.7101(4) 0.0336(14) Uani 1 1 d .
H4 H 0.4731 0.4386 0.6867 0.040 Uiso 1 1 calc R
C5 C 0.6042(4) 0.3516(9) 0.6686(4) 0.0316(14) Uani 1 1 d .
H5 H 0.6014 0.3958 0.6161 0.038 Uiso 1 1 calc R
C6 C 0.6858(4) 0.2640(9) 0.7010(4) 0.0320(14) Uani 1 1 d .
C7 C 0.7661(4) 0.2274(10) 0.6582(4) 0.0345(15) Uani 1 1 d .
H7 H 0.8119 0.1430 0.6812 0.041 Uiso 1 1 calc R
C8 C 0.7821(4) 0.3015(9) 0.5889(4) 0.0335(15) Uani 1 1 d .
H8 H 0.7363 0.3834 0.5642 0.040 Uiso 1 1 calc R
C9 C 0.8665(5) 0.2625(10) 0.5494(4) 0.0372(15) Uani 1 1 d .
H9 H 0.9107 0.1760 0.5730 0.045 Uiso 1 1 calc R
C10 C 0.8851(5) 0.3417(11) 0.4819(4) 0.0362(15) Uani 1 1 d .
H10 H 0.8412 0.4304 0.4596 0.043 Uiso 1 1 calc R
C11 C 0.9666(4) 0.3034(9) 0.4403(4) 0.0351(15) Uani 1 1 d .
H11 H 1.0141 0.2237 0.4642 0.042 Uiso 1 1 calc R
C12 C 0.9782(5) 0.3741(10) 0.3701(4) 0.0345(15) Uani 1 1 d .
H12 H 0.9304 0.4565 0.3490 0.041 Uiso 1 1 calc R
C13 C 1.0565(4) 0.3404(9) 0.3208(4) 0.0306(14) Uani 1 1 d .
C14 C 1.0417(4) 0.3914(10) 0.2418(4) 0.0329(14) Uani 1 1 d .
H14 H 0.9846 0.4518 0.2227 0.039 Uiso 1 1 calc R
C15 C 1.1094(5) 0.3550(10) 0.1910(4) 0.0351(15) Uani 1 1 d .
H15 H 1.0995 0.3915 0.1373 0.042 Uiso 1 1 calc R
C16 C 1.1927(5) 0.2637(10) 0.2197(4) 0.0355(15) Uani 1 1 d .
C17 C 1.2096(5) 0.2196(9) 0.2980(4) 0.0348(15) Uani 1 1 d .
H17 H 1.2677 0.1636 0.3177 0.042 Uiso 1 1 calc R
C18 C 1.1420(4) 0.2569(9) 0.3479(4) 0.0321(14) Uani 1 1 d .
H18 H 1.1538 0.2251 0.4020 0.038 Uiso 1 1 calc R
C19 C 1.2480(5) 0.2498(12) 0.0910(4) 0.0450(18) Uani 1 1 d .
H19A H 1.2502 0.3831 0.0806 0.054 Uiso 1 1 calc R
H19B H 1.1851 0.2032 0.0695 0.054 Uiso 1 1 calc R
C20 C 1.3249(5) 0.1531(12) 0.0521(4) 0.0442(18) Uani 1 1 d .
H20A H 1.3197 0.0199 0.0617 0.053 Uiso 1 1 calc R
H20B H 1.3135 0.1730 -0.0055 0.053 Uiso 1 1 calc R
C21 C 1.4234(6) 0.2123(17) 0.0792(5) 0.061(2) Uani 1 1 d .
H21A H 1.4307 0.3426 0.0674 0.092 Uiso 1 1 calc R
H21B H 1.4683 0.1405 0.0518 0.092 Uiso 1 1 calc R
H21C H 1.4359 0.1926 0.1362 0.092 Uiso 1 1 calc R
C22 C 1.0033(5) 0.8899(9) 0.2579(4) 0.0388(16) Uani 1 1 d .
H22 H 1.0380 0.9369 0.3041 0.047 Uiso 1 1 calc R
C23 C 1.0459(5) 0.8790(11) 0.1906(5) 0.0444(17) Uani 1 1 d .
H23 H 1.1096 0.9187 0.1899 0.053 Uiso 1 1 calc R
C24 C 0.9961(5) 0.8095(12) 0.1226(5) 0.0461(18) Uani 1 1 d .
C25 C 0.9034(5) 0.7573(12) 0.1229(5) 0.0457(18) Uani 1 1 d .
H25 H 0.8691 0.7147 0.0757 0.055 Uiso 1 1 calc R
C26 C 0.8593(5) 0.7665(12) 0.1919(4) 0.0425(17) Uani 1 1 d .
H26 H 0.7955 0.7275 0.1922 0.051 Uiso 1 1 calc R
C27 C 0.9098(5) 0.8340(9) 0.2614(4) 0.0361(15) Uani 1 1 d .
C28 C 0.8671(4) 0.8445(10) 0.3352(4) 0.0359(15) Uani 1 1 d .
H28 H 0.9019 0.9113 0.3763 0.043 Uiso 1 1 calc R
C29 C 0.7855(5) 0.7729(10) 0.3529(4) 0.0370(15) Uani 1 1 d .
H29 H 0.7502 0.6991 0.3144 0.044 Uiso 1 1 calc R
C30 C 0.7488(5) 0.8012(9) 0.4261(4) 0.0360(16) Uani 1 1 d .
H30 H 0.7858 0.8697 0.4654 0.043 Uiso 1 1 calc R
C31 C 0.6643(5) 0.7363(9) 0.4430(4) 0.0382(15) Uani 1 1 d .
H31 H 0.6310 0.6584 0.4051 0.046 Uiso 1 1 calc R
C32 C 0.6204(5) 0.7745(10) 0.5131(4) 0.0392(16) Uani 1 1 d .
H32 H 0.6563 0.8382 0.5546 0.047 Uiso 1 1 calc R
C33 C 0.5312(5) 0.7255(9) 0.5237(4) 0.0351(14) Uani 1 1 d .
H33 H 0.4983 0.6553 0.4827 0.042 Uiso 1 1 calc R
C34 C 0.4796(4) 0.7678(9) 0.5906(4) 0.0332(14) Uani 1 1 d .
C35 C 0.5194(5) 0.8493(10) 0.6600(4) 0.0364(15) Uani 1 1 d .
H35 H 0.5840 0.8854 0.6650 0.044 Uiso 1 1 calc R
C36 C 0.4645(5) 0.8779(10) 0.7221(4) 0.0382(16) Uani 1 1 d .
H36 H 0.4920 0.9385 0.7682 0.046 Uiso 1 1 calc R
C37 C 0.3713(5) 0.8209(9) 0.7187(4) 0.0340(15) Uani 1 1 d .
C38 C 0.3314(5) 0.7394(10) 0.6512(4) 0.0367(15) Uani 1 1 d .
H38 H 0.2675 0.6986 0.6480 0.044 Uiso 1 1 calc R
C39 C 0.3826(5) 0.7158(9) 0.5880(4) 0.0334(14) Uani 1 1 d .
H39 H 0.3525 0.6631 0.5410 0.040 Uiso 1 1 calc R
C40 C 0.2389(5) 0.7569(13) 0.7917(5) 0.051(2) Uani 1 1 d .
H40A H 0.2437 0.6266 0.7764 0.061 Uiso 1 1 calc R
H40B H 0.1877 0.8153 0.7565 0.061 Uiso 1 1 calc R
C41 C 0.2187(6) 0.7717(15) 0.8756(5) 0.057(2) Uani 1 1 d .
H41A H 0.2181 0.9030 0.8901 0.068 Uiso 1 1 calc R
H41B H 0.1544 0.7226 0.8800 0.068 Uiso 1 1 calc R
C42 C 0.2867(7) 0.6745(14) 0.9337(5) 0.058(2) Uani 1 1 d .
H42A H 0.2884 0.5443 0.9199 0.087 Uiso 1 1 calc R
H42B H 0.2665 0.6879 0.9866 0.087 Uiso 1 1 calc R
H42C H 0.3500 0.7275 0.9326 0.087 Uiso 1 1 calc R
N1 N 0.4490(5) 0.3185(10) 0.8299(4) 0.0487(16) Uani 1 1 d .
N2 N 1.0403(5) 0.7985(11) 0.0514(4) 0.0496(17) Uani 1 1 d .
O1 O 1.2630(4) 0.2157(8) 0.1738(3) 0.0432(12) Uani 1 1 d .
O2 O 0.3754(4) 0.3777(11) 0.7950(4) 0.0646(17) Uani 1 1 d .
O3 O 0.4562(5) 0.2695(14) 0.8970(4) 0.080(2) Uani 1 1 d .
O4 O 0.9965(5) 0.7495(16) -0.0085(4) 0.087(3) Uani 1 1 d .
O5 O 1.1263(4) 0.8379(14) 0.0540(4) 0.080(2) Uani 1 1 d .
O6 O 0.3280(4) 0.8498(9) 0.7858(3) 0.0525(14) Uani 1 1 d .

loop_
_atom_site_aniso_label
_atom_site_aniso_U_11
_atom_site_aniso_U_22
_atom_site_aniso_U_33
_atom_site_aniso_U_23
_atom_site_aniso_U_13
_atom_site_aniso_U_12
C1 0.036(3) 0.027(3) 0.042(4) 0.001(3) 0.004(3) 0.000(3)
C2 0.042(4) 0.031(4) 0.040(3) 0.006(3) 0.001(3) -0.003(3)
C3 0.035(3) 0.026(3) 0.052(4) 0.000(3) 0.001(3) -0.008(3)
C4 0.031(3) 0.017(3) 0.052(4) 0.001(3) 0.005(3) 0.005(3)
C5 0.035(3) 0.020(3) 0.039(3) 0.004(3) -0.003(3) 0.001(3)
C6 0.033(3) 0.012(3) 0.052(4) 0.004(3) 0.008(3) 0.003(3)
C7 0.031(3) 0.027(3) 0.044(4) 0.008(3) -0.002(3) 0.005(3)
C8 0.034(3) 0.018(3) 0.046(4) 0.001(3) -0.006(3) 0.005(3)
C9 0.041(3) 0.021(3) 0.050(4) -0.002(3) 0.004(3) 0.002(3)
C10 0.033(3) 0.030(3) 0.045(4) -0.001(3) -0.003(3) 0.009(3)
C11 0.030(3) 0.023(3) 0.053(4) 0.002(3) 0.006(3) 0.002(3)
C12 0.036(3) 0.024(3) 0.043(4) -0.004(3) 0.002(3) 0.006(3)
C13 0.026(3) 0.021(3) 0.044(4) -0.003(3) -0.003(3) -0.004(3)
C14 0.031(3) 0.030(3) 0.037(3) 0.000(3) -0.003(3) 0.000(3)
C15 0.043(3) 0.027(3) 0.033(3) 0.007(3) -0.004(3) 0.008(3)
C16 0.033(3) 0.024(3) 0.049(4) -0.003(3) 0.000(3) 0.000(3)
C17 0.038(3) 0.023(3) 0.043(4) 0.006(3) 0.002(3) -0.002(3)
C18 0.037(3) 0.018(3) 0.040(3) 0.001(3) -0.004(3) 0.004(3)
C19 0.055(4) 0.042(4) 0.037(3) 0.002(3) -0.002(3) -0.003(4)
C20 0.045(4) 0.051(5) 0.036(4) -0.003(3) 0.003(3) 0.004(4)
C21 0.056(5) 0.072(7) 0.056(5) 0.000(5) 0.014(4) 0.006(5)
C22 0.046(4) 0.016(3) 0.052(4) -0.004(3) -0.005(3) 0.000(3)
C23 0.046(4) 0.033(4) 0.053(4) 0.004(4) 0.001(3) -0.006(3)
C24 0.039(4) 0.039(4) 0.059(5) 0.009(4) 0.000(3) 0.006(3)
C25 0.034(3) 0.048(5) 0.054(4) -0.003(4) -0.002(3) 0.003(3)
C26 0.035(3) 0.048(5) 0.044(4) 0.010(4) 0.005(3) 0.011(3)
C27 0.039(3) 0.019(3) 0.048(4) -0.002(3) -0.005(3) 0.007(3)
C28 0.028(3) 0.028(3) 0.050(4) 0.003(3) -0.003(3) 0.006(3)
C29 0.040(3) 0.021(3) 0.049(4) 0.006(3) 0.003(3) -0.004(3)
C30 0.044(4) 0.020(3) 0.042(4) 0.004(3) -0.009(3) 0.012(3)
C31 0.042(4) 0.018(3) 0.053(4) 0.007(3) 0.002(3) 0.006(3)
C32 0.046(4) 0.022(3) 0.048(4) 0.002(3) -0.001(3) -0.001(3)
C33 0.041(3) 0.014(3) 0.050(4) 0.001(3) 0.003(3) 0.008(3)
C34 0.039(3) 0.018(3) 0.043(3) 0.002(3) 0.003(3) 0.002(3)
C35 0.041(3) 0.023(3) 0.044(4) 0.004(3) 0.001(3) -0.003(3)
C36 0.054(4) 0.019(3) 0.041(4) -0.001(3) 0.003(3) -0.010(3)
C37 0.045(4) 0.021(3) 0.037(3) 0.006(3) 0.011(3) 0.005(3)
C38 0.032(3) 0.032(4) 0.045(4) 0.005(3) -0.001(3) 0.000(3)
C39 0.037(3) 0.026(3) 0.037(3) 0.000(3) -0.001(3) -0.009(3)
C40 0.041(4) 0.049(5) 0.061(5) -0.005(4) 0.001(3) 0.015(4)
C41 0.048(4) 0.057(5) 0.068(5) -0.006(5) 0.021(4) 0.018(4)
C42 0.069(6) 0.059(6) 0.047(5) 0.002(4) 0.018(4) 0.011(5)
N1 0.045(3) 0.042(4) 0.061(4) 0.001(3) 0.016(3) -0.005(3)
N2 0.047(3) 0.061(5) 0.041(3) 0.004(3) 0.004(3) 0.000(3)
O1 0.050(3) 0.036(3) 0.043(3) 0.002(2) 0.005(2) 0.006(2)
O2 0.045(3) 0.071(4) 0.080(4) 0.006(4) 0.017(3) 0.009(3)
O3 0.079(4) 0.101(7) 0.066(4) 0.018(5) 0.027(3) 0.007(5)
O4 0.065(4) 0.153(9) 0.043(3) -0.007(5) 0.007(3) -0.033(5)
O5 0.044(3) 0.117(7) 0.084(4) -0.025(5) 0.030(3) -0.018(4)
O6 0.063(3) 0.039(3) 0.057(3) -0.014(3) 0.015(3) -0.003(3)

loop_
_atom_type_symbol
_atom_type_description
_atom_type_scat_dispersion_real
_atom_type_scat_dispersion_imag
_atom_type_scat_source
C C 0.0033 0.0000 'International Tables Vol C Tables 4.2.6.8 and 6.1.1.4'
H H 0.0000 0.0000 'International Tables Vol C Tables 4.2.6.8 and 6.1.1.4'
O O 0.0106 0.0000 'International Tables Vol C Tables 4.2.6.8 and 6.1.1.4'
N N 0.0061 0.0000 'International Tables Vol C Tables 4.2.6.8 and 6.1.1.4'

loop_
_geom_angle_atom_site_label_1
_geom_angle_atom_site_label_2
_geom_angle_atom_site_label_3
_geom_angle
C2 C1 C6 120.9(6)
C2 C1 H1 119.6
C6 C1 H1 119.6
C1 C2 C3 120.8(7)
C1 C2 H2 119.6
C3 C2 H2 119.6
C2 C3 C4 119.0(6)
C2 C3 N1 119.9(7)
C4 C3 N1 121.0(6)
C5 C4 C3 119.7(6)
C5 C4 H4 120.2
C3 C4 H4 120.2
C4 C5 C6 122.0(6)
C4 C5 H5 119.0
C6 C5 H5 119.0
C5 C6 C1 117.6(6)
C5 C6 C7 123.8(6)
C1 C6 C7 118.7(6)
C8 C7 C6 125.9(6)
C8 C7 H7 117.1
C6 C7 H7 117.1
C7 C8 C9 123.3(6)
C7 C8 H8 118.4
C9 C8 H8 118.4
C10 C9 C8 123.7(6)
C10 C9 H9 118.1
C8 C9 H9 118.1
C9 C10 C11 125.3(6)
C9 C10 H10 117.4
C11 C10 H10 117.4
C12 C11 C10 123.2(6)
C12 C11 H11 118.4
C10 C11 H11 118.4
C11 C12 C13 128.1(6)
C11 C12 H12 116.0
C13 C12 H12 116.0
C14 C13 C18 118.5(6)
C14 C13 C12 117.2(6)
C18 C13 C12 124.2(6)
C15 C14 C13 120.6(6)
C15 C14 H14 119.7
C13 C14 H14 119.7
C14 C15 C16 119.1(6)
C14 C15 H15 120.4
C16 C15 H15 120.5
C17 C16 O1 115.5(6)
C17 C16 C15 120.7(6)
O1 C16 C15 123.9(6)
C16 C17 C18 119.6(6)
C16 C17 H17 120.2
C18 C17 H17 120.2
C17 C18 C13 121.4(6)
C17 C18 H18 119.3
C13 C18 H18 119.3
O1 C19 C20 108.2(6)
O1 C19 H19A 110.1
C20 C19 H19A 110.1
O1 C19 H19B 110.1
C20 C19 H19B 110.1
H19A C19 H19B 108.4
C21 C20 C19 115.2(7)
C21 C20 H20A 108.5
C19 C20 H20A 108.5
C21 C20 H20B 108.5
C19 C20 H20B 108.5
H20A C20 H20B 107.5
C20 C21 H21A 109.5
C20 C21 H21B 109.5
H21A C21 H21B 109.5
C20 C21 H21C 109.5
H21A C21 H21C 109.5
H21B C21 H21C 109.5
C23 C22 C27 121.9(7)
C23 C22 H22 119.0
C27 C22 H22 119.0
C22 C23 C24 119.7(7)
C22 C23 H23 120.1
C24 C23 H23 120.1
C25 C24 C23 120.2(8)
C25 C24 N2 119.6(7)
C23 C24 N2 120.1(7)
C24 C25 C26 120.4(7)
C24 C25 H25 119.8
C26 C25 H25 119.8
C25 C26 C27 119.6(7)
C25 C26 H26 120.2
C27 C26 H26 120.2
C22 C27 C26 118.0(7)
C22 C27 C28 120.3(6)
C26 C27 C28 121.7(6)
C29 C28 C27 128.6(7)
C29 C28 H28 115.7
C27 C28 H28 115.7
C28 C29 C30 123.2(7)
C28 C29 H29 118.4
C30 C29 H29 118.4
C31 C30 C29 123.6(7)
C31 C30 H30 118.2
C29 C30 H30 118.2
C30 C31 C32 125.7(7)
C30 C31 H31 117.1
C32 C31 H31 117.2
C33 C32 C31 123.8(7)
C33 C32 H32 118.1
C31 C32 H32 118.1
C32 C33 C34 127.3(7)
C32 C33 H33 116.3
C34 C33 H33 116.3
C35 C34 C39 116.6(6)
C35 C34 C33 124.5(6)
C39 C34 C33 118.9(6)
C36 C35 C34 120.1(6)
C36 C35 H35 120.0
C34 C35 H35 120.0
C37 C36 C35 122.0(6)
C37 C36 H36 119.0
C35 C36 H36 119.0
C38 C37 O6 126.1(6)
C38 C37 C36 118.6(6)
O6 C37 C36 115.3(6)
C37 C38 C39 120.6(6)
C37 C38 H38 119.7
C39 C38 H38 119.7
C38 C39 C34 122.1(6)
C38 C39 H39 119.0
C34 C39 H39 119.0
O6 C40 C41 106.7(7)
O6 C40 H40A 110.4
C41 C40 H40A 110.4
O6 C40 H40B 110.4
C41 C40 H40B 110.4
H40A C40 H40B 108.6
C42 C41 C40 115.3(7)
C42 C41 H41A 108.4
C40 C41 H41A 108.5
C42 C41 H41B 108.5
C40 C41 H41B 108.5
H41A C41 H41B 107.5
C41 C42 H42A 109.5
C41 C42 H42B 109.5
H42A C42 H42B 109.5
C41 C42 H42C 109.5
H42A C42 H42C 109.5
H42B C42 H42C 109.5
O3 N1 O2 123.7(7)
O3 N1 C3 118.5(7)
O2 N1 C3 117.7(7)
O4 N2 O5 121.3(7)
O4 N2 C24 120.6(7)
O5 N2 C24 118.1(6)
C16 O1 C19 118.4(5)
C37 O6 C40 117.1(6)

loop_
_geom_bond_atom_site_label_1
_geom_bond_atom_site_label_2
_geom_bond_distance
C1 C2 1.353(10)
C1 C6 1.427(10)
C1 H1 0.9500
C2 C3 1.395(10)
C2 H2 0.9500
C3 C4 1.409(10)
C3 N1 1.421(9)
C4 C5 1.368(9)
C4 H4 0.9500
C5 C6 1.387(8)
C5 H5 0.9500
C6 C7 1.441(9)
C7 C8 1.341(9)
C7 H7 0.9500
C8 C9 1.461(9)
C8 H8 0.9500
C9 C10 1.339(10)
C9 H9 0.9500
C10 C11 1.445(9)
C10 H10 0.9500
C11 C12 1.328(10)
C11 H11 0.9500
C12 C13 1.481(9)
C12 H12 0.9500
C13 C14 1.392(9)
C13 C18 1.395(9)
C14 C15 1.385(10)
C14 H14 0.9500
C15 C16 1.401(9)
C15 H15 0.9500
C16 C17 1.370(10)
C16 O1 1.376(8)
C17 C18 1.372(10)
C17 H17 0.9500
C18 H18 0.9500
C19 O1 1.429(8)
C19 C20 1.509(11)
C19 H19A 0.9900
C19 H19B 0.9900
C20 C21 1.491(12)
C20 H20A 0.9900
C20 H20B 0.9900
C21 H21A 0.9800
C21 H21B 0.9800
C21 H21C 0.9800
C22 C23 1.353(11)
C22 C27 1.395(10)
C22 H22 0.9500
C23 C24 1.391(11)
C23 H23 0.9500
C24 C25 1.370(10)
C24 N2 1.424(10)
C25 C26 1.390(10)
C25 H25 0.9500
C26 C27 1.409(10)
C26 H26 0.9500
C27 C28 1.455(10)
C28 C29 1.333(9)
C28 H28 0.9500
C29 C30 1.416(10)
C29 H29 0.9500
C30 C31 1.349(10)
C30 H30 0.9500
C31 C32 1.431(11)
C31 H31 0.9500
C32 C33 1.345(10)
C32 H32 0.9500
C33 C34 1.452(10)
C33 H33 0.9500
C34 C35 1.391(10)
C34 C39 1.424(9)
C35 C36 1.393(10)
C35 H35 0.9500
C36 C37 1.383(10)
C36 H36 0.9500
C37 C38 1.366(10)
C37 O6 1.370(8)
C38 C39 1.371(10)
C38 H38 0.9500
C39 H39 0.9500
C40 O6 1.447(10)
C40 C41 1.492(11)
C40 H40A 0.9900
C40 H40B 0.9900
C41 C42 1.489(12)
C41 H41A 0.9900
C41 H41B 0.9900
C42 H42A 0.9800
C42 H42B 0.9800
C42 H42C 0.9800
N1 O3 1.193(9)
N1 O2 1.227(9)
N2 O4 1.194(9)
N2 O5 1.250(8)

loop_
_geom_torsion_atom_site_label_1
_geom_torsion_atom_site_label_2
_geom_torsion_atom_site_label_3
_geom_torsion_atom_site_label_4
_geom_torsion
C6 C1 C2 C3 0.7(11)
C1 C2 C3 C4 -2.7(11)
C1 C2 C3 N1 174.8(7)
C2 C3 C4 C5 2.8(10)
N1 C3 C4 C5 -174.7(6)
C3 C4 C5 C6 -1.0(10)
C4 C5 C6 C1 -0.9(10)
C4 C5 C6 C7 176.9(7)
C2 C1 C6 C5 1.1(10)
C2 C1 C6 C7 -176.8(7)
C5 C6 C7 C8 14.1(11)
C1 C6 C7 C8 -168.1(7)
C6 C7 C8 C9 178.2(7)
C7 C8 C9 C10 -177.0(7)
C8 C9 C10 C11 -178.4(6)
C9 C10 C11 C12 174.3(7)
C10 C11 C12 C13 -177.8(7)
C11 C12 C13 C14 163.8(7)
C11 C12 C13 C18 -14.3(11)
C18 C13 C14 C15 1.9(10)
C12 C13 C14 C15 -176.4(6)
C13 C14 C15 C16 0.9(10)
C14 C15 C16 C17 -3.5(11)
C14 C15 C16 O1 177.9(7)
O1 C16 C17 C18 -177.9(6)
C15 C16 C17 C18 3.4(11)
C16 C17 C18 C13 -0.5(10)
C14 C13 C18 C17 -2.1(10)
C12 C13 C18 C17 176.0(6)
O1 C19 C20 C21 -60.1(9)
C27 C22 C23 C24 -0.4(12)
C22 C23 C24 C25 2.0(12)
C22 C23 C24 N2 179.7(7)
C23 C24 C25 C26 -2.6(13)
N2 C24 C25 C26 179.7(8)
C24 C25 C26 C27 1.5(13)
C23 C22 C27 C26 -0.6(10)
C23 C22 C27 C28 178.8(7)
C25 C26 C27 C22 0.1(11)
C25 C26 C27 C28 -179.4(7)
C22 C27 C28 C29 -168.7(7)
C26 C27 C28 C29 10.7(11)
C27 C28 C29 C30 -176.5(7)
C28 C29 C30 C31 176.8(7)
C29 C30 C31 C32 -174.1(6)
C30 C31 C32 C33 171.6(7)
C31 C32 C33 C34 -176.2(6)
C32 C33 C34 C35 -8.1(11)
C32 C33 C34 C39 175.0(7)
C39 C34 C35 C36 -0.6(10)
C33 C34 C35 C36 -177.6(6)
C34 C35 C36 C37 2.7(11)
C35 C36 C37 C38 -2.1(11)
C35 C36 C37 O6 176.6(7)
O6 C37 C38 C39 -179.0(7)
C36 C37 C38 C39 -0.4(11)
C37 C38 C39 C34 2.5(11)
C35 C34 C39 C38 -1.9(10)
C33 C34 C39 C38 175.2(6)
O6 C40 C41 C42 -65.1(11)
C2 C3 N1 O3 6.9(12)
C4 C3 N1 O3 -175.6(8)
C2 C3 N1 O2 -173.3(8)
C4 C3 N1 O2 4.1(11)
C25 C24 N2 O4 2.3(14)
C23 C24 N2 O4 -175.4(10)
C25 C24 N2 O5 -176.3(9)
C23 C24 N2 O5 6.0(13)
C17 C16 O1 C19 177.0(7)
C15 C16 O1 C19 -4.3(10)
C20 C19 O1 C16 -169.0(6)
C38 C37 O6 C40 12.2(10)
C36 C37 O6 C40 -166.5(7)
C41 C40 O6 C37 166.4(7)
